data_4000815
loop_
_publ_author_name
'Lafond, A.'
'Rocquefelte, X.'
'Paris, M.'
'Guillot-Deudon, C.'
'Jouenne, V.'

_publ_section_title
;
 Crystal Chemistry and Electronic Structure of the Photovoltaic Buffer
 Layer, (In1-xAlx)2S3
;
_journal_issue 23
_journal_name_full 'Chemistry of Materials'
_journal_page_first 5168
_journal_paper_doi 10.1021/cm201830e
_journal_volume 23
_journal_year 2011
_chemical_formula_moiety 'Al0.293 In2.373 S4'
_chemical_formula_sum 'Al0.293 In2.373 S4'
_chemical_formula_weight 408.6
_space_group_IT_number 227
_symmetry_cell_setting cubic
_symmetry_Int_Tables_number 227
_symmetry_space_group_name_Hall '-F 4vw 2vw 3'
_symmetry_space_group_name_H-M 'F d -3 m :2'
_cell_angle_alpha 90
_cell_angle_beta 90
_cell_angle_gamma 90
_cell_formula_units_Z 8
_cell_length_a 10.6990(7)
_cell_length_b 10.6990(7)
_cell_length_c 10.6990(7)
_cell_measurement_temperature 293
_cell_volume 1224.70(14)
_computing_cell_refinement unknown
_computing_data_collection unknown
_computing_data_reduction unknown
_computing_molecular_graphics unknown
_computing_structure_solution unknown
_diffrn_ambient_temperature 293
_diffrn_measured_fraction_theta_full 0.98
_diffrn_measured_fraction_theta_max 0.98
_diffrn_measurement_device 'four-cycle diffractometer'
_diffrn_measurement_device_type 'Nonius CCD'
_diffrn_measurement_method Phi-omega-scan
_diffrn_radiation_monochromator graphite
_diffrn_radiation_source 'X-ray tube'
_diffrn_radiation_type 'Mo K\a'
_diffrn_radiation_wavelength 0.71069
_diffrn_reflns_av_R_equivalents 0.0836
_diffrn_reflns_av_sigmaI/netI 0.0201
_diffrn_reflns_limit_h_max 9
_diffrn_reflns_limit_h_min -17
_diffrn_reflns_limit_k_max 13
_diffrn_reflns_limit_k_min -17
_diffrn_reflns_limit_l_max 15
_diffrn_reflns_limit_l_min -13
_diffrn_reflns_number 3412
_diffrn_reflns_theta_full 34.85
_diffrn_reflns_theta_max 34.85
_diffrn_reflns_theta_min 6.61
_exptl_absorpt_coefficient_mu 10.161
_exptl_absorpt_correction_T_max 0.2853
_exptl_absorpt_correction_T_min 0.2295
_exptl_absorpt_correction_type gaussian
_exptl_absorpt_process_details 'Jana2006  (Petricek, Dusek & Palatinus, 2000)'
_exptl_crystal_density_diffrn 4.4308
_exptl_crystal_description block
_exptl_crystal_F_000 1473
_exptl_crystal_size_max 0.200
_exptl_crystal_size_mid 0.180
_exptl_crystal_size_min 0.120
_exptl_crystal_size_rad 0.100
_refine_diff_density_max 2.66
_refine_diff_density_min -2.45
_refine_ls_extinction_method none
_refine_ls_goodness_of_fit_gt 1.70
_refine_ls_goodness_of_fit_ref 1.57
_refine_ls_number_constraints 4
_refine_ls_number_parameters 8
_refine_ls_number_reflns 155
_refine_ls_number_restraints 0
_refine_ls_R_factor_all 0.0640
_refine_ls_R_factor_gt 0.0474
_refine_ls_shift/su_max 0.0105
_refine_ls_shift/su_mean 0.0036
_refine_ls_structure_factor_coef Fsqd
_refine_ls_weighting_details w=1/(\s^2^(I)+0.001936I^2^)
_refine_ls_weighting_scheme sigma
_refine_ls_wR_factor_gt 0.1086
_refine_ls_wR_factor_ref 0.1144
_reflns_number_gt 121
_reflns_number_total 155
_reflns_threshold_expression I>2\s(I)
_cod_data_source_file cm201830e_si_004.cif
_cod_data_source_block I
_cod_original_sg_symbol_H-M 'F d -3 m'
_cod_database_code 4000815

loop_
_symmetry_equiv_pos_site_id
_symmetry_equiv_pos_as_xyz
1 x,y,z
2 -x+3/4,-y+1/4,z+1/2
3 -x+1/4,y+1/2,-z+3/4
4 x+1/2,-y+3/4,-z+1/4
5 z,x,y
6 z+1/2,-x+3/4,-y+1/4
7 -z+3/4,-x+1/4,y+1/2
8 -z+1/4,x+1/2,-y+3/4
9 y,z,x
10 -y+1/4,z+1/2,-x+3/4
11 y+1/2,-z+3/4,-x+1/4
12 -y+3/4,-z+1/4,x+1/2
13 y+3/4,x+1/4,-z+1/2
14 -y,-x,-z
15 y+1/4,-x+1/2,z+3/4
16 -y+1/2,x+3/4,z+1/4
17 x+3/4,z+1/4,-y+1/2
18 -x+1/2,z+3/4,y+1/4
19 -x,-z,-y
20 x+1/4,-z+1/2,y+3/4
21 z+3/4,y+1/4,-x+1/2
22 z+1/4,-y+1/2,x+3/4
23 -z+1/2,y+3/4,x+1/4
24 -z,-y,-x
25 -x,-y,-z
26 x+1/4,y+3/4,-z+1/2
27 x+3/4,-y+1/2,z+1/4
28 -x+1/2,y+1/4,z+3/4
29 -z,-x,-y
30 -z+1/2,x+1/4,y+3/4
31 z+1/4,x+3/4,-y+1/2
32 z+3/4,-x+1/2,y+1/4
33 -y,-z,-x
34 y+3/4,-z+1/2,x+1/4
35 -y+1/2,z+1/4,x+3/4
36 y+1/4,z+3/4,-x+1/2
37 -y+1/4,-x+3/4,z+1/2
38 y,x,z
39 -y+3/4,x+1/2,-z+1/4
40 y+1/2,-x+1/4,-z+3/4
41 -x+1/4,-z+3/4,y+1/2
42 x+1/2,-z+1/4,-y+3/4
43 x,z,y
44 -x+3/4,z+1/2,-y+1/4
45 -z+1/4,-y+3/4,x+1/2
46 -z+3/4,y+1/2,-x+1/4
47 z+1/2,-y+1/4,-x+3/4
48 z,y,x
49 x,y+1/2,z+1/2
50 -x+3/4,-y+3/4,z
51 -x+1/4,y,-z+1/4
52 x+1/2,-y+1/4,-z+3/4
53 z,x+1/2,y+1/2
54 z+1/2,-x+1/4,-y+3/4
55 -z+3/4,-x+3/4,y
56 -z+1/4,x,-y+1/4
57 y,z+1/2,x+1/2
58 -y+1/4,z,-x+1/4
59 y+1/2,-z+1/4,-x+3/4
60 -y+3/4,-z+3/4,x
61 y+3/4,x+3/4,-z
62 -y,-x+1/2,-z+1/2
63 y+1/4,-x,z+1/4
64 -y+1/2,x+1/4,z+3/4
65 x+3/4,z+3/4,-y
66 -x+1/2,z+1/4,y+3/4
67 -x,-z+1/2,-y+1/2
68 x+1/4,-z,y+1/4
69 z+3/4,y+3/4,-x
70 z+1/4,-y,x+1/4
71 -z+1/2,y+1/4,x+3/4
72 -z,-y+1/2,-x+1/2
73 -x,-y+1/2,-z+1/2
74 x+1/4,y+1/4,-z
75 x+3/4,-y,z+3/4
76 -x+1/2,y+3/4,z+1/4
77 -z,-x+1/2,-y+1/2
78 -z+1/2,x+3/4,y+1/4
79 z+1/4,x+1/4,-y
80 z+3/4,-x,y+3/4
81 -y,-z+1/2,-x+1/2
82 y+3/4,-z,x+3/4
83 -y+1/2,z+3/4,x+1/4
84 y+1/4,z+1/4,-x
85 -y+1/4,-x+1/4,z
86 y,x+1/2,z+1/2
87 -y+3/4,x,-z+3/4
88 y+1/2,-x+3/4,-z+1/4
89 -x+1/4,-z+1/4,y
90 x+1/2,-z+3/4,-y+1/4
91 x,z+1/2,y+1/2
92 -x+3/4,z,-y+3/4
93 -z+1/4,-y+1/4,x
94 -z+3/4,y,-x+3/4
95 z+1/2,-y+3/4,-x+1/4
96 z,y+1/2,x+1/2
97 x+1/2,y,z+1/2
98 -x+1/4,-y+1/4,z
99 -x+3/4,y+1/2,-z+1/4
100 x,-y+3/4,-z+3/4
101 z+1/2,x,y+1/2
102 z,-x+3/4,-y+3/4
103 -z+1/4,-x+1/4,y
104 -z+3/4,x+1/2,-y+1/4
105 y+1/2,z,x+1/2
106 -y+3/4,z+1/2,-x+1/4
107 y,-z+3/4,-x+3/4
108 -y+1/4,-z+1/4,x
109 y+1/4,x+1/4,-z
110 -y+1/2,-x,-z+1/2
111 y+3/4,-x+1/2,z+1/4
112 -y,x+3/4,z+3/4
113 x+1/4,z+1/4,-y
114 -x,z+3/4,y+3/4
115 -x+1/2,-z,-y+1/2
116 x+3/4,-z+1/2,y+1/4
117 z+1/4,y+1/4,-x
118 z+3/4,-y+1/2,x+1/4
119 -z,y+3/4,x+3/4
120 -z+1/2,-y,-x+1/2
121 -x+1/2,-y,-z+1/2
122 x+3/4,y+3/4,-z
123 x+1/4,-y+1/2,z+3/4
124 -x,y+1/4,z+1/4
125 -z+1/2,-x,-y+1/2
126 -z,x+1/4,y+1/4
127 z+3/4,x+3/4,-y
128 z+1/4,-x+1/2,y+3/4
129 -y+1/2,-z,-x+1/2
130 y+1/4,-z+1/2,x+3/4
131 -y,z+1/4,x+1/4
132 y+3/4,z+3/4,-x
133 -y+3/4,-x+3/4,z
134 y+1/2,x,z+1/2
135 -y+1/4,x+1/2,-z+3/4
136 y,-x+1/4,-z+1/4
137 -x+3/4,-z+3/4,y
138 x,-z+1/4,-y+1/4
139 x+1/2,z,y+1/2
140 -x+1/4,z+1/2,-y+3/4
141 -z+3/4,-y+3/4,x
142 -z+1/4,y+1/2,-x+3/4
143 z,-y+1/4,-x+1/4
144 z+1/2,y,x+1/2
145 x+1/2,y+1/2,z
146 -x+1/4,-y+3/4,z+1/2
147 -x+3/4,y,-z+3/4
148 x,-y+1/4,-z+1/4
149 z+1/2,x+1/2,y
150 z,-x+1/4,-y+1/4
151 -z+1/4,-x+3/4,y+1/2
152 -z+3/4,x,-y+3/4
153 y+1/2,z+1/2,x
154 -y+3/4,z,-x+3/4
155 y,-z+1/4,-x+1/4
156 -y+1/4,-z+3/4,x+1/2
157 y+1/4,x+3/4,-z+1/2
158 -y+1/2,-x+1/2,-z
159 y+3/4,-x,z+3/4
160 -y,x+1/4,z+1/4
161 x+1/4,z+3/4,-y+1/2
162 -x,z+1/4,y+1/4
163 -x+1/2,-z+1/2,-y
164 x+3/4,-z,y+3/4
165 z+1/4,y+3/4,-x+1/2
166 z+3/4,-y,x+3/4
167 -z,y+1/4,x+1/4
168 -z+1/2,-y+1/2,-x
169 -x+1/2,-y+1/2,-z
170 x+3/4,y+1/4,-z+1/2
171 x+1/4,-y,z+1/4
172 -x,y+3/4,z+3/4
173 -z+1/2,-x+1/2,-y
174 -z,x+3/4,y+3/4
175 z+3/4,x+1/4,-y+1/2
176 z+1/4,-x,y+1/4
177 -y+1/2,-z+1/2,-x
178 y+1/4,-z,x+1/4
179 -y,z+3/4,x+3/4
180 y+3/4,z+1/4,-x+1/2
181 -y+3/4,-x+1/4,z+1/2
182 y+1/2,x+1/2,z
183 -y+1/4,x,-z+1/4
184 y,-x+3/4,-z+3/4
185 -x+3/4,-z+1/4,y+1/2
186 x,-z+3/4,-y+3/4
187 x+1/2,z+1/2,y
188 -x+1/4,z,-y+1/4
189 -z+3/4,-y+1/4,x+1/2
190 -z+1/4,y,-x+1/4
191 z,-y+3/4,-x+3/4
192 z+1/2,y+1/2,x

loop_
_atom_site_label
_atom_site_type_symbol
_atom_site_fract_x
_atom_site_fract_y
_atom_site_fract_z
_atom_site_adp_type
_atom_site_U_iso_or_equiv
_atom_site_symmetry_multiplicity
_atom_site_occupancy
_atom_site_calc_flag
Inoh In 0.5 0.5 0.5 Uani 0.0269(3) 16 0.901(4) d
Aloh Al 0.5 0.5 0.5 Uani 0.0269(3) 16 0.099(4) d
Intd In 0.125 0.125 0.125 Uani 0.0147(4) 8 0.572(4) d
Altd Al 0.125 0.125 0.125 Uani 0.0147(4) 8 0.095(4) d
S S 0.25678(17) 0.25678(17) 0.25678(17) Uani 0.0193(3) 32 1 d

loop_
_atom_site_aniso_label
_atom_site_aniso_type_symbol
_atom_site_aniso_U_11
_atom_site_aniso_U_22
_atom_site_aniso_U_33
_atom_site_aniso_U_12
_atom_site_aniso_U_13
_atom_site_aniso_U_23
Inoh In 0.0269(5) 0.0269(5) 0.0269(5) -0.0001(4) -0.0001(4) -0.0001(4)
Aloh Al 0.0269(5) 0.0269(5) 0.0269(5) -0.0001(4) -0.0001(4) -0.0001(4)
Intd In 0.0147(8) 0.0147(8) 0.0147(8) 0 0 0
Altd Al 0.0147(8) 0.0147(8) 0.0147(8) 0 0 0
S S 0.0193(6) 0.0193(6) 0.0193(6) 0.0002(7) 0.0002(7) 0.0002(7)

loop_
_atom_type_symbol
_atom_type_scat_dispersion_real
_atom_type_scat_dispersion_imag
_atom_type_scat_source
In -0.7276 1.3100 'International Tables Vol C tables 4.2.6.8 and 6.1.1.1'
Al 0.0645 0.0514 'International Tables Vol C tables 4.2.6.8 and 6.1.1.1'
S 0.1246 0.1234 'International Tables Vol C tables 4.2.6.8 and 6.1.1.1'

loop_
_geom_angle_atom_site_label_1
_geom_angle_atom_site_label_2
_geom_angle_atom_site_label_3
_geom_angle_site_symmetry_1
_geom_angle_site_symmetry_3
_geom_angle
S Inoh S 50_555 147_555 86.77(6)
S Inoh S 50_555 100_555 86.77(6)
S Inoh S 50_555 109_556 180.0(5)
S Inoh S 50_555 63_565 93.23(6)
S Inoh S 50_555 160_655 93.23(6)
S Inoh S 147_555 100_555 86.77(6)
S Inoh S 147_555 109_556 93.23(6)
S Inoh S 147_555 63_565 180.0(5)
S Inoh S 147_555 160_655 93.23(6)
S Inoh S 100_555 109_556 93.23(6)
S Inoh S 100_555 63_565 93.23(6)
S Inoh S 100_555 160_655 180.0(5)
S Inoh S 109_556 63_565 86.77(6)
S Inoh S 109_556 160_655 86.77(6)
S Inoh S 63_565 160_655 86.77(6)
S Aloh S 50_555 147_555 86.77(6)
S Aloh S 50_555 100_555 86.77(6)
S Aloh S 50_555 109_556 180.0(5)
S Aloh S 50_555 63_565 93.23(6)
S Aloh S 50_555 160_655 93.23(6)
S Aloh S 147_555 100_555 86.77(6)
S Aloh S 147_555 109_556 93.23(6)
S Aloh S 147_555 63_565 180.0(5)
S Aloh S 147_555 160_655 93.23(6)
S Aloh S 100_555 109_556 93.23(6)
S Aloh S 100_555 63_565 93.23(6)
S Aloh S 100_555 160_655 180.0(5)
S Aloh S 109_556 63_565 86.77(6)
S Aloh S 109_556 160_655 86.77(6)
S Aloh S 63_565 160_655 86.77(6)
S Intd S . 98_555 109.47(6)
S Intd S . 51_555 109.47(6)
S Intd S . 148_555 109.47(6)
S Intd S 98_555 51_555 109.47(6)
S Intd S 98_555 148_555 109.47(6)
S Intd S 51_555 148_555 109.47(6)
S Altd S . 98_555 109.47(6)
S Altd S . 51_555 109.47(6)
S Altd S . 148_555 109.47(6)
S Altd S 98_555 51_555 109.47(6)
S Altd S 98_555 148_555 109.47(6)
S Altd S 51_555 148_555 109.47(6)

loop_
_geom_bond_atom_site_label_1
_geom_bond_atom_site_label_2
_geom_bond_site_symmetry_2
_geom_bond_distance
Inoh S 50_555 2.6043(19)
Inoh S 147_555 2.6043(19)
Inoh S 100_555 2.6043(19)
Inoh S 109_556 2.6043(19)
Inoh S 63_565 2.6043(19)
Inoh S 160_655 2.6043(19)
Aloh S 50_555 2.6043(19)
Aloh S 147_555 2.6043(19)
Aloh S 100_555 2.6043(19)
Aloh S 109_556 2.6043(19)
Aloh S 63_565 2.6043(19)
Aloh S 160_655 2.6043(19)
Intd S . 2.4420(19)
Intd S 98_555 2.4420(19)
Intd S 51_555 2.4420(19)
Intd S 148_555 2.4420(19)
Altd S . 2.4420(19)
Altd S 98_555 2.4420(19)
Altd S 51_555 2.4420(19)
Altd S 148_555 2.4420(19)
